data_7026526
loop_
_publ_author_name
'Jayarathne, Upul'
'Chandrasekaran, Perumalreddy'
'Jacobsen, Heiko'
'Mague, Joel T.'
'Donahue, James P.'

_publ_section_title
;
 A tungsten-mediated closed cycle of reactivity for the reduction of CO(2)
 to CO.
;
_journal_issue 40
_journal_name_full 'Dalton transactions (Cambridge, England : 2003)'
_journal_page_first 9662
_journal_page_last 9671
_journal_paper_doi 10.1039/c0dt00489h
_journal_volume 39
_journal_year 2010
_chemical_formula_moiety 'C6 H18 Cl4 P2 W'
_chemical_formula_sum 'C6 H18 Cl4 P2 W'
_chemical_formula_weight 477.79
_chemical_name_systematic
;
trans-Tetrachlprobis(trimethylphosphine)tungsten(IV)
;
_space_group_IT_number 14
_symmetry_cell_setting monoclinic
_symmetry_space_group_name_Hall '-P 2ybc'
_symmetry_space_group_name_H-M 'P 1 21/c 1'
_atom_sites_solution_hydrogens geom
_atom_sites_solution_primary direct
_atom_sites_solution_secondary difmap
_audit_creation_method SHELXL-97
_cell_angle_alpha 90.00
_cell_angle_beta 99.7170(10)
_cell_angle_gamma 90.00
_cell_formula_units_Z 2
_cell_length_a 6.5351(6)
_cell_length_b 8.4615(8)
_cell_length_c 13.3258(13)
_cell_measurement_reflns_used 8602
_cell_measurement_temperature 100(2)
_cell_measurement_theta_max 28.71
_cell_measurement_theta_min 2.86
_cell_volume 726.30(12)
_computing_cell_refinement 'Bruker SAINT (Bruker-AXS 2008)'
_computing_data_collection 'Bruker APEX2 (Bruker-AXS, 2009)'
_computing_data_reduction 'Bruker SAINT (Bruker-AXS 2008)'
_computing_molecular_graphics 'Bruker SHELXTL(Bruker-AXS 2008a)'
_computing_publication_material 'Bruker SHELXTL(Bruker-AXS 2008a)'
_computing_structure_refinement 'SHELXL-97 (Sheldrick, 2008)'
_computing_structure_solution 'SHELXS-97 (Sheldrick, 2008)'
_diffrn_ambient_temperature 100(2)
_diffrn_measured_fraction_theta_full 0.992
_diffrn_measured_fraction_theta_max 0.992
_diffrn_measurement_device_type 'Bruker APEX-I CCD'
_diffrn_measurement_method '\f and \w scans'
_diffrn_radiation_monochromator graphite
_diffrn_radiation_source 'fine-focus sealed tube'
_diffrn_radiation_type MoK\a
_diffrn_radiation_wavelength 0.71073
_diffrn_reflns_av_R_equivalents 0.0368
_diffrn_reflns_av_sigmaI/netI 0.0209
_diffrn_reflns_limit_h_max 8
_diffrn_reflns_limit_h_min -8
_diffrn_reflns_limit_k_max 11
_diffrn_reflns_limit_k_min -11
_diffrn_reflns_limit_l_max 17
_diffrn_reflns_limit_l_min -17
_diffrn_reflns_number 12445
_diffrn_reflns_theta_full 28.71
_diffrn_reflns_theta_max 28.71
_diffrn_reflns_theta_min 2.86
_exptl_absorpt_coefficient_mu 8.870
_exptl_absorpt_correction_T_max 0.3189
_exptl_absorpt_correction_T_min 0.2564
_exptl_absorpt_correction_type multi-scan
_exptl_absorpt_process_details 'SADABS (Sheldrick, 2008a)'
_exptl_crystal_colour orange
_exptl_crystal_density_diffrn 2.185
_exptl_crystal_density_method 'not measured'
_exptl_crystal_description block
_exptl_crystal_F_000 452
_exptl_crystal_size_max 0.18
_exptl_crystal_size_mid 0.18
_exptl_crystal_size_min 0.17
_refine_diff_density_max 1.942
_refine_diff_density_min -1.051
_refine_diff_density_rms 0.143
_refine_ls_extinction_coef 0.0085(6)
_refine_ls_extinction_expression Fc^*^=kFc[1+0.001xFc^2^\l^3^/sin(2\q)]^-1/4^
_refine_ls_extinction_method SHELXL
_refine_ls_goodness_of_fit_ref 1.144
_refine_ls_hydrogen_treatment constr
_refine_ls_matrix_type full
_refine_ls_number_parameters 65
_refine_ls_number_reflns 1869
_refine_ls_number_restraints 0
_refine_ls_restrained_S_all 1.144
_refine_ls_R_factor_all 0.0221
_refine_ls_R_factor_gt 0.0208
_refine_ls_shift/su_max 0.001
_refine_ls_shift/su_mean 0.000
_refine_ls_structure_factor_coef Fsqd
_refine_ls_weighting_details 'calc w=1/[\s^2^(Fo^2^)+(0.0304P)^2^+0.7309P] where P=(Fo^2^+2Fc^2^)/3'
_refine_ls_weighting_scheme calc
_refine_ls_wR_factor_gt 0.0605
_refine_ls_wR_factor_ref 0.0617
_reflns_number_gt 1720
_reflns_number_total 1869
_reflns_threshold_expression >2\s(I)
_cod_data_source_file c0dt00489h.txt
_cod_data_source_block jpd289_0m
_cod_depositor_comments
;
The following automatic conversions were performed:

'_symmetry_cell_setting' value 'Monoclinic' changed to 'monoclinic'
according to /home/saulius/struct/CIF-dictionaries/cif_core.dic
dictionary named 'cif_core.dic' version 2.4.2 from 2011-04-26.

Automatic conversion script
Id: cif_fix_values 1891 2012-01-12 08:04:46Z andrius 
;
_cod_original_sg_symbol_H-M P2(1)/c
_cod_database_code 7026526

loop_
_symmetry_equiv_pos_as_xyz
'x, y, z'
'-x, y+1/2, -z+1/2'
'-x, -y, -z'
'x, -y-1/2, z-1/2'

loop_
_atom_site_label
_atom_site_type_symbol
_atom_site_fract_x
_atom_site_fract_y
_atom_site_fract_z
_atom_site_U_iso_or_equiv
_atom_site_adp_type
_atom_site_occupancy
_atom_site_symmetry_multiplicity
_atom_site_calc_flag
_atom_site_refinement_flags
W1 W 0.0000 0.0000 0.0000 0.01776(10) Uani 1 2 d S
Cl1 Cl 0.25088(14) -0.00120(6) -0.10352(7) 0.02407(18) Uani 1 1 d .
Cl2 Cl -0.18072(10) 0.19969(8) -0.10217(5) 0.01853(14) Uani 1 1 d .
P1 P 0.18730(10) 0.21874(8) 0.10991(5) 0.01394(14) Uani 1 1 d .
C1 C 0.3717(4) 0.3285(3) 0.04911(19) 0.0222(5) Uani 1 1 d .
H1A H 0.4308 0.4149 0.0938 0.033 Uiso 1 1 calc R
H1B H 0.3007 0.3721 -0.0156 0.033 Uiso 1 1 calc R
H1C H 0.4832 0.2577 0.0363 0.033 Uiso 1 1 calc R
C2 C 0.3316(4) 0.1562(3) 0.23148(18) 0.0215(5) Uani 1 1 d .
H2A H 0.4404 0.0817 0.2203 0.032 Uiso 1 1 calc R
H2B H 0.2374 0.1044 0.2712 0.032 Uiso 1 1 calc R
H2C H 0.3952 0.2485 0.2688 0.032 Uiso 1 1 calc R
C3 C 0.0088(4) 0.3675(3) 0.14187(19) 0.0214(5) Uani 1 1 d .
H3A H -0.0818 0.3205 0.1853 0.032 Uiso 1 1 calc R
H3B H -0.0758 0.4077 0.0793 0.032 Uiso 1 1 calc R
H3C H 0.0876 0.4548 0.1782 0.032 Uiso 1 1 calc R

loop_
_atom_site_aniso_label
_atom_site_aniso_U_11
_atom_site_aniso_U_22
_atom_site_aniso_U_33
_atom_site_aniso_U_23
_atom_site_aniso_U_13
_atom_site_aniso_U_12
W1 0.02070(13) 0.01214(12) 0.01700(13) 0.00059(4) -0.00674(7) 0.00168(4)
Cl1 0.0223(4) 0.0258(4) 0.0246(4) 0.00190(18) 0.0055(3) 0.00221(18)
Cl2 0.0194(3) 0.0169(3) 0.0178(3) 0.0039(2) -0.0014(2) 0.0044(2)
P1 0.0137(3) 0.0136(3) 0.0139(3) 0.0007(2) 0.0008(2) -0.0005(2)
C1 0.0226(12) 0.0208(11) 0.0247(13) 0.0019(9) 0.0081(10) -0.0018(9)
C2 0.0224(12) 0.0222(11) 0.0177(11) 0.0022(8) -0.0028(9) -0.0021(9)
C3 0.0227(12) 0.0183(10) 0.0232(12) -0.0031(9) 0.0042(9) 0.0023(9)

loop_
_atom_type_symbol
_atom_type_description
_atom_type_scat_dispersion_real
_atom_type_scat_dispersion_imag
_atom_type_scat_source
C C 0.0033 0.0016 'International Tables Vol C Tables 4.2.6.8 and 6.1.1.4'
H H 0.0000 0.0000 'International Tables Vol C Tables 4.2.6.8 and 6.1.1.4'
P P 0.1023 0.0942 'International Tables Vol C Tables 4.2.6.8 and 6.1.1.4'
Cl Cl 0.1484 0.1585 'International Tables Vol C Tables 4.2.6.8 and 6.1.1.4'
W W -0.8490 6.8722 'International Tables Vol C Tables 4.2.6.8 and 6.1.1.4'

loop_
_geom_angle_atom_site_label_1
_geom_angle_atom_site_label_2
_geom_angle_atom_site_label_3
_geom_angle
_geom_angle_site_symmetry_1
_geom_angle_site_symmetry_3
Cl1 W1 Cl1 180.0 . 3
Cl1 W1 Cl2 90.28(2) . 3
Cl1 W1 Cl2 89.72(2) 3 3
Cl1 W1 Cl2 89.72(2) . .
Cl1 W1 Cl2 90.28(2) 3 .
Cl2 W1 Cl2 180.0 3 .
Cl1 W1 P1 88.51(2) . 3
Cl1 W1 P1 91.49(2) 3 3
Cl2 W1 P1 87.51(3) 3 3
Cl2 W1 P1 92.49(3) . 3
Cl1 W1 P1 91.49(2) . .
Cl1 W1 P1 88.51(2) 3 .
Cl2 W1 P1 92.49(3) 3 .
Cl2 W1 P1 87.51(3) . .
P1 W1 P1 180.0 3 .
C2 P1 C3 104.56(12) . .
C2 P1 C1 105.30(12) . .
C3 P1 C1 104.54(12) . .
C2 P1 W1 115.46(8) . .
C3 P1 W1 111.97(8) . .
C1 P1 W1 113.97(8) . .
P1 C1 H1A 109.5 . .
P1 C1 H1B 109.5 . .
H1A C1 H1B 109.5 . .
P1 C1 H1C 109.5 . .
H1A C1 H1C 109.5 . .
H1B C1 H1C 109.5 . .
P1 C2 H2A 109.5 . .
P1 C2 H2B 109.5 . .
H2A C2 H2B 109.5 . .
P1 C2 H2C 109.5 . .
H2A C2 H2C 109.5 . .
H2B C2 H2C 109.5 . .
P1 C3 H3A 109.5 . .
P1 C3 H3B 109.5 . .
H3A C3 H3B 109.5 . .
P1 C3 H3C 109.5 . .
H3A C3 H3C 109.5 . .
H3B C3 H3C 109.5 . .

loop_
_geom_bond_atom_site_label_1
_geom_bond_atom_site_label_2
_geom_bond_distance
_geom_bond_site_symmetry_2
W1 Cl1 2.3140(8) .
W1 Cl1 2.3141(8) 3
W1 Cl2 2.3581(6) 3
W1 Cl2 2.3581(6) .
W1 P1 2.5424(7) 3
W1 P1 2.5424(7) .
P1 C2 1.811(2) .
P1 C3 1.815(2) .
P1 C1 1.817(2) .
C1 H1A 0.9800 .
C1 H1B 0.9800 .
C1 H1C 0.9800 .
C2 H2A 0.9800 .
C2 H2B 0.9800 .
C2 H2C 0.9800 .
C3 H3A 0.9800 .
C3 H3B 0.9800 .
C3 H3C 0.9800 .
